data_2207525
loop_
_publ_author_name
'Zeng, Xiao-Hua'
'Yuan, Ju-Zhen'
'Huang, Nian-Yu'
'Ding, Ming-Wu'
'He, Hong-Wu'

_publ_section_title 3-Isopropyl-2-propoxy-5,6,7,8-tetrahydro-1-benzothieno[2,3-<i>d</i>]pyrimidin-4(3<i>H</i>)-one
_journal_coeditor_code DN6278
_journal_issue 12
_journal_name_full 'Acta Crystallographica Section E'
_journal_page_first o4336
_journal_page_last o4337
_journal_paper_doi 10.1107/S1600536805038158
_journal_volume 61
_journal_year 2005
_chemical_formula_iupac 'C16 H22 N2 O2 S'
_chemical_formula_moiety 'C16 H22 N2 O2 S'
_chemical_formula_sum 'C16 H22 N2 O2 S'
_chemical_formula_weight 306.42
_chemical_name_systematic 3-Isopropyl-2-propoxy-5,6,7,8-tetrahydro-1-benzothieno[2,3-d]pyrimidin-4(3H)-one
_space_group_IT_number 14
_symmetry_cell_setting monoclinic
_symmetry_space_group_name_Hall '-P 2yn'
_symmetry_space_group_name_H-M 'P 1 21/n 1'
_atom_sites_solution_hydrogens geom
_atom_sites_solution_primary direct
_atom_sites_solution_secondary difmap
_cell_angle_alpha 90.00
_cell_angle_beta 113.675(2)
_cell_angle_gamma 90.00
_cell_formula_units_Z 4
_cell_length_a 10.1586(9)
_cell_length_b 14.4156(13)
_cell_length_c 11.9245(11)
_cell_measurement_reflns_used 2182
_cell_measurement_temperature 292(2)
_cell_measurement_theta_max 22.34
_cell_measurement_theta_min 2.34
_cell_volume 1599.3(3)
_computing_cell_refinement SMART
_computing_data_collection 'SMART (Bruker, 2001)'
_computing_data_reduction 'SAINT (Bruker, 2001)'
_computing_molecular_graphics 'SHELXTL (Sheldrick, 2001) and CAMERON (Watkin <i>et al.</i>,  1993)'
_computing_publication_material SHELXTL
_computing_structure_refinement 'SHELXL97 (Sheldrick, 1997)'
_computing_structure_solution 'SHELXS97 (Sheldrick, 19907'
_diffrn_ambient_temperature 292(2)
_diffrn_measured_fraction_theta_full 0.997
_diffrn_measured_fraction_theta_max 0.997
_diffrn_measurement_device_type 'Bruker SMART CCD area-detector'
_diffrn_measurement_method '\f and \w'
_diffrn_radiation_monochromator graphite
_diffrn_radiation_source 'fine-focus sealed tube'
_diffrn_radiation_type MoK\a
_diffrn_radiation_wavelength 0.71073
_diffrn_reflns_av_R_equivalents 0.0519
_diffrn_reflns_av_sigmaI/netI 0.0545
_diffrn_reflns_limit_h_max 12
_diffrn_reflns_limit_h_min -12
_diffrn_reflns_limit_k_max 18
_diffrn_reflns_limit_k_min -15
_diffrn_reflns_limit_l_max 15
_diffrn_reflns_limit_l_min -13
_diffrn_reflns_number 9659
_diffrn_reflns_theta_full 27.00
_diffrn_reflns_theta_max 27.00
_diffrn_reflns_theta_min 2.23
_exptl_absorpt_coefficient_mu 0.209
_exptl_absorpt_correction_type none
_exptl_absorpt_process_details
;
;
_exptl_crystal_colour colourless
_exptl_crystal_density_diffrn 1.273
_exptl_crystal_density_method 'not measured'
_exptl_crystal_description block
_exptl_crystal_F_000 656
_exptl_crystal_size_max 0.30
_exptl_crystal_size_mid 0.24
_exptl_crystal_size_min 0.20
_refine_diff_density_max 0.233
_refine_diff_density_min -0.232
_refine_ls_extinction_method none
_refine_ls_goodness_of_fit_ref 0.922
_refine_ls_hydrogen_treatment constr
_refine_ls_matrix_type full
_refine_ls_number_parameters 193
_refine_ls_number_reflns 3476
_refine_ls_number_restraints 0
_refine_ls_restrained_S_all 0.922
_refine_ls_R_factor_all 0.0790
_refine_ls_R_factor_gt 0.0501
_refine_ls_shift/su_max 0.001
_refine_ls_shift/su_mean 0.000
_refine_ls_structure_factor_coef Fsqd
_refine_ls_weighting_details 'calc w = 1/[\s^2^(Fo^2^)+(0.0632P)^2^] where P = (Fo^2^+2Fc^2^)/3'
_refine_ls_weighting_scheme calc
_refine_ls_wR_factor_gt 0.1146
_refine_ls_wR_factor_ref 0.1256
_reflns_number_gt 2208
_reflns_number_total 3476
_reflns_threshold_expression I>2\s(I)
_cod_data_source_file dn6278.cif
_cod_data_source_block I
_cod_original_sg_symbol_H-M 'P 21/n'
_cod_database_code 2207525
_cod_database_fobs_code 2207525

loop_
_symmetry_equiv_pos_as_xyz
'x, y, z'
'-x+1/2, y+1/2, -z+1/2'
'-x, -y, -z'
'x-1/2, -y-1/2, z-1/2'

loop_
_atom_site_label
_atom_site_fract_x
_atom_site_fract_y
_atom_site_fract_z
_atom_site_U_iso_or_equiv
_atom_site_adp_type
_atom_site_calc_flag
_atom_site_refinement_flags
_atom_site_occupancy
_atom_site_type_symbol
C1 0.7080(2) 1.08157(14) 0.18118(18) 0.0489(5) Uani d . 1 C
C2 0.8181(2) 1.12025(15) 0.1394(2) 0.0592(6) Uani d . 1 C
H2A 0.8835 1.1608 0.2018 0.071 Uiso calc R 1 H
H2B 0.7709 1.1562 0.0651 0.071 Uiso calc R 1 H
C3 0.9012(2) 1.04025(15) 0.1153(2) 0.0597(6) Uani d . 1 C
H3A 0.9582 1.0633 0.0727 0.072 Uiso calc R 1 H
H3B 0.9662 1.0141 0.1927 0.072 Uiso calc R 1 H
C4 0.8009(2) 0.96590(16) 0.0395(2) 0.0618(6) Uani d . 1 C
H4A 0.8565 0.9182 0.0210 0.074 Uiso calc R 1 H
H4B 0.7357 0.9926 -0.0375 0.074 Uiso calc R 1 H
C5 0.7140(2) 0.92179(14) 0.10299(19) 0.0558(5) Uani d . 1 C
H5A 0.6324 0.8894 0.0430 0.067 Uiso calc R 1 H
H5B 0.7730 0.8766 0.1620 0.067 Uiso calc R 1 H
C6 0.6609(2) 0.99311(13) 0.16769(17) 0.0436(5) Uani d . 1 C
C7 0.55744(19) 0.97881(13) 0.22007(17) 0.0428(5) Uani d . 1 C
C8 0.5283(2) 1.05851(12) 0.27015(17) 0.0442(5) Uani d . 1 C
C9 0.3667(2) 0.99094(13) 0.32644(18) 0.0463(5) Uani d . 1 C
C10 0.4844(2) 0.89520(14) 0.22598(17) 0.0483(5) Uani d . 1 C
C11 0.3034(2) 0.82151(14) 0.2881(2) 0.0600(6) Uani d . 1 C
H11 0.3413 0.7732 0.2513 0.072 Uiso calc R 1 H
C12 0.1500(2) 0.82618(17) 0.2048(2) 0.0779(8) Uani d . 1 C
H12A 0.1010 0.8676 0.2380 0.117 Uiso calc R 1 H
H12B 0.1083 0.7655 0.1959 0.117 Uiso calc R 1 H
H12C 0.1411 0.8485 0.1262 0.117 Uiso calc R 1 H
C13 0.3397(3) 0.78673(19) 0.4135(2) 0.1084(12) Uani d . 1 C
H13A 0.3064 0.8300 0.4575 0.163 Uiso calc R 1 H
H13B 0.4420 0.7799 0.4548 0.163 Uiso calc R 1 H
H13C 0.2943 0.7277 0.4097 0.163 Uiso calc R 1 H
C14 0.2452(2) 1.07632(15) 0.42559(19) 0.0551(5) Uani d . 1 C
H14A 0.2085 1.1228 0.3616 0.066 Uiso calc R 1 H
H14B 0.3345 1.0989 0.4879 0.066 Uiso calc R 1 H
C15 0.1381(2) 1.05858(15) 0.48011(18) 0.0552(5) Uani d . 1 C
H15A 0.1740 1.0101 0.5414 0.066 Uiso calc R 1 H
H15B 0.0488 1.0371 0.4166 0.066 Uiso calc R 1 H
C16 0.1099(3) 1.14533(15) 0.5386(2) 0.0699(7) Uani d . 1 C
H16A 0.1978 1.1657 0.6030 0.105 Uiso calc R 1 H
H16B 0.0402 1.1320 0.5719 0.105 Uiso calc R 1 H
H16C 0.0739 1.1933 0.4780 0.105 Uiso calc R 1 H
N1 0.43320(17) 1.06688(11) 0.32377(14) 0.0483(4) Uani d . 1 N
N2 0.38591(16) 0.90596(10) 0.28235(14) 0.0470(4) Uani d . 1 N
O1 0.50040(17) 0.81948(10) 0.18727(15) 0.0691(5) Uani d . 1 O
O2 0.26968(14) 0.98975(9) 0.37519(13) 0.0544(4) Uani d . 1 O
S1 0.62818(6) 1.15096(3) 0.25581(6) 0.0581(2) Uani d . 1 S

loop_
_atom_site_aniso_label
_atom_site_aniso_U_11
_atom_site_aniso_U_22
_atom_site_aniso_U_33
_atom_site_aniso_U_12
_atom_site_aniso_U_13
_atom_site_aniso_U_23
C1 0.0541(12) 0.0446(12) 0.0557(13) 0.0040(9) 0.0301(10) -0.0016(9)
C2 0.0655(14) 0.0543(13) 0.0742(15) -0.0020(11) 0.0453(12) -0.0024(11)
C3 0.0584(13) 0.0645(14) 0.0652(14) 0.0053(11) 0.0340(12) -0.0033(11)
C4 0.0598(13) 0.0731(15) 0.0551(13) 0.0091(12) 0.0259(11) -0.0084(11)
C5 0.0617(13) 0.0501(12) 0.0569(13) 0.0067(10) 0.0252(11) -0.0066(10)
C6 0.0463(11) 0.0402(11) 0.0430(11) 0.0033(9) 0.0167(9) 0.0005(8)
C7 0.0441(10) 0.0333(10) 0.0468(12) -0.0003(8) 0.0137(9) -0.0003(8)
C8 0.0458(11) 0.0358(11) 0.0546(12) -0.0017(8) 0.0241(10) -0.0001(8)
C9 0.0430(11) 0.0475(12) 0.0489(12) -0.0038(9) 0.0189(9) 0.0048(9)
C10 0.0494(11) 0.0412(12) 0.0498(12) 0.0007(9) 0.0152(10) 0.0024(9)
C11 0.0650(14) 0.0396(12) 0.0706(15) -0.0155(10) 0.0222(12) 0.0033(10)
C12 0.0625(15) 0.0682(16) 0.0842(18) -0.0254(12) 0.0100(14) 0.0078(13)
C13 0.116(2) 0.085(2) 0.089(2) -0.0339(18) 0.0056(18) 0.0455(17)
C14 0.0548(12) 0.0557(13) 0.0617(14) -0.0094(10) 0.0307(11) 0.0005(10)
C15 0.0575(13) 0.0611(13) 0.0534(13) -0.0099(10) 0.0289(11) 0.0016(10)
C16 0.0833(17) 0.0639(15) 0.0771(17) -0.0027(13) 0.0473(14) 0.0044(12)
N1 0.0523(10) 0.0380(9) 0.0628(11) -0.0063(7) 0.0316(9) -0.0026(8)
N2 0.0499(9) 0.0317(9) 0.0547(10) -0.0059(7) 0.0161(8) 0.0020(7)
O1 0.0881(12) 0.0356(8) 0.0899(12) -0.0055(8) 0.0424(10) -0.0120(8)
O2 0.0567(9) 0.0472(8) 0.0682(10) -0.0103(7) 0.0345(8) -0.0003(7)
S1 0.0721(4) 0.0362(3) 0.0889(5) -0.0085(3) 0.0561(4) -0.0090(3)

loop_
_atom_type_symbol
_atom_type_description
_atom_type_scat_dispersion_real
_atom_type_scat_dispersion_imag
_atom_type_scat_source
C C 0.0033 0.0016 'International Tables Vol C Tables 4.2.6.8 and 6.1.1.4'
H H 0.0000 0.0000 'International Tables Vol C Tables 4.2.6.8 and 6.1.1.4'
N N 0.0061 0.0033 'International Tables Vol C Tables 4.2.6.8 and 6.1.1.4'
O O 0.0106 0.0060 'International Tables Vol C Tables 4.2.6.8 and 6.1.1.4'
S S 0.1246 0.1234 'International Tables Vol C Tables 4.2.6.8 and 6.1.1.4'

loop_
_geom_angle_atom_site_label_1
_geom_angle_atom_site_label_2
_geom_angle_atom_site_label_3
_geom_angle
_geom_angle_publ_flag
C6 C1 C2 125.95(18) ?
C6 C1 S1 112.85(15) ?
C2 C1 S1 121.20(15) ?
C1 C2 C3 108.91(17) ?
C1 C2 H2A 109.9 ?
C3 C2 H2A 109.9 ?
C1 C2 H2B 109.9 ?
C3 C2 H2B 109.9 ?
H2A C2 H2B 108.3 ?
C4 C3 C2 111.09(18) ?
C4 C3 H3A 109.4 ?
C2 C3 H3A 109.4 ?
C4 C3 H3B 109.4 ?
C2 C3 H3B 109.4 ?
H3A C3 H3B 108.0 ?
C3 C4 C5 112.87(17) ?
C3 C4 H4A 109.0 ?
C5 C4 H4A 109.0 ?
C3 C4 H4B 109.0 ?
C5 C4 H4B 109.0 ?
H4A C4 H4B 107.8 ?
C6 C5 C4 111.67(17) ?
C6 C5 H5A 109.3 ?
C4 C5 H5A 109.3 ?
C6 C5 H5B 109.3 ?
C4 C5 H5B 109.3 ?
H5A C5 H5B 107.9 ?
C1 C6 C7 111.73(17) ?
C1 C6 C5 121.51(18) ?
C7 C6 C5 126.75(17) ?
C8 C7 C10 118.27(18) ?
C8 C7 C6 112.96(16) ?
C10 C7 C6 128.77(18) ?
N1 C8 C7 126.37(17) ?
N1 C8 S1 122.33(14) ?
C7 C8 S1 111.30(14) ?
N1 C9 O2 120.51(18) ?
N1 C9 N2 125.98(18) ?
O2 C9 N2 113.51(16) ?
O1 C10 N2 120.18(18) ?
O1 C10 C7 125.69(19) ?
N2 C10 C7 114.14(17) ?
C12 C11 C13 117.7(2) ?
C12 C11 N2 113.06(17) ?
C13 C11 N2 113.98(18) ?
C12 C11 H11 103.3 ?
C13 C11 H11 103.3 ?
N2 C11 H11 103.3 ?
C11 C12 H12A 109.5 ?
C11 C12 H12B 109.5 ?
H12A C12 H12B 109.5 ?
C11 C12 H12C 109.5 ?
H12A C12 H12C 109.5 ?
H12B C12 H12C 109.5 ?
C11 C13 H13A 109.5 ?
C11 C13 H13B 109.5 ?
H13A C13 H13B 109.5 ?
C11 C13 H13C 109.5 ?
H13A C13 H13C 109.5 ?
H13B C13 H13C 109.5 ?
O2 C14 C15 107.99(16) ?
O2 C14 H14A 110.1 ?
C15 C14 H14A 110.1 ?
O2 C14 H14B 110.1 ?
C15 C14 H14B 110.1 ?
H14A C14 H14B 108.4 ?
C14 C15 C16 111.36(18) ?
C14 C15 H15A 109.4 ?
C16 C15 H15A 109.4 ?
C14 C15 H15B 109.4 ?
C16 C15 H15B 109.4 ?
H15A C15 H15B 108.0 ?
C15 C16 H16A 109.5 ?
C15 C16 H16B 109.5 ?
H16A C16 H16B 109.5 ?
C15 C16 H16C 109.5 ?
H16A C16 H16C 109.5 ?
H16B C16 H16C 109.5 ?
C9 N1 C8 114.38(16) ?
C9 N2 C10 120.84(16) ?
C9 N2 C11 122.58(17) ?
C10 N2 C11 116.57(16) ?
C9 O2 C14 116.80(15) ?
C8 S1 C1 91.16(9) y

loop_
_geom_bond_atom_site_label_1
_geom_bond_atom_site_label_2
_geom_bond_distance
C1 C6 1.349(3)
C1 C2 1.502(3)
C1 S1 1.7409(19)
C2 C3 1.523(3)
C2 H2A 0.9700
C2 H2B 0.9700
C3 C4 1.505(3)
C3 H3A 0.9700
C3 H3B 0.9700
C4 C5 1.515(3)
C4 H4A 0.9700
C4 H4B 0.9700
C5 C6 1.509(3)
C5 H5A 0.9700
C5 H5B 0.9700
C6 C7 1.437(3)
C7 C8 1.381(2)
C7 C10 1.432(3)
C8 N1 1.361(2)
C8 S1 1.7248(18)
C9 N1 1.294(2)
C9 O2 1.330(2)
C9 N2 1.378(2)
C10 O1 1.221(2)
C10 N2 1.420(2)
C11 C12 1.475(3)
C11 C13 1.477(3)
C11 N2 1.495(2)
C11 H11 0.9800
C12 H12A 0.9600
C12 H12B 0.9600
C12 H12C 0.9600
C13 H13A 0.9600
C13 H13B 0.9600
C13 H13C 0.9600
C14 O2 1.450(2)
C14 C15 1.496(2)
C14 H14A 0.9700
C14 H14B 0.9700
C15 C16 1.515(3)
C15 H15A 0.9700
C15 H15B 0.9700
C16 H16A 0.9600
C16 H16B 0.9600
C16 H16C 0.9600

loop_
_geom_hbond_atom_site_label_D
_geom_hbond_atom_site_label_H
_geom_hbond_atom_site_label_A
_geom_hbond_site_symmetry_A
_geom_hbond_distance_DH
_geom_hbond_distance_HA
_geom_hbond_distance_DA
_geom_hbond_angle_DHA
_geom_hbond_publ_flag
C16 H16C O1 2. 0.96 2.56 3.520(3) 175 y
C11 H11 O1 . 0.98 2.15 2.717(3) 115 ?
C12 H12A O2 . 0.96 2.54 3.030(3) 112 ?
C13 H13A O2 . 0.96 2.47 3.003(3) 115 ?

loop_
_geom_torsion_atom_site_label_1
_geom_torsion_atom_site_label_2
_geom_torsion_atom_site_label_3
_geom_torsion_atom_site_label_4
_geom_torsion
C6 C1 C2 C3 -17.2(3)
S1 C1 C2 C3 162.31(15)
C1 C2 C3 C4 47.5(2)
C2 C3 C4 C5 -62.7(2)
C3 C4 C5 C6 41.5(2)
C2 C1 C6 C7 178.87(18)
S1 C1 C6 C7 -0.7(2)
C2 C1 C6 C5 -1.8(3)
S1 C1 C6 C5 178.67(15)
C4 C5 C6 C1 -9.9(3)
C4 C5 C6 C7 169.28(18)
C1 C6 C7 C8 1.0(2)
C5 C6 C7 C8 -178.32(18)
C1 C6 C7 C10 -179.07(18)
C5 C6 C7 C10 1.6(3)
C10 C7 C8 N1 -1.4(3)
C6 C7 C8 N1 178.57(17)
C10 C7 C8 S1 179.20(14)
C6 C7 C8 S1 -0.8(2)
C8 C7 C10 O1 -179.00(19)
C6 C7 C10 O1 1.0(3)
C8 C7 C10 N2 1.2(3)
C6 C7 C10 N2 -178.73(17)
O2 C14 C15 C16 178.19(17)
O2 C9 N1 C8 -179.31(16)
N2 C9 N1 C8 0.9(3)
C7 C8 N1 C9 0.3(3)
S1 C8 N1 C9 179.65(15)
N1 C9 N2 C10 -0.9(3)
O2 C9 N2 C10 179.24(15)
N1 C9 N2 C11 -179.47(19)
O2 C9 N2 C11 0.7(3)
O1 C10 N2 C9 -179.99(17)
C7 C10 N2 C9 -0.2(3)
O1 C10 N2 C11 -1.4(3)
C7 C10 N2 C11 178.40(16)
C12 C11 N2 C9 69.8(3)
C13 C11 N2 C9 -68.1(3)
C12 C11 N2 C10 -108.8(2)
C13 C11 N2 C10 113.3(2)
N1 C9 O2 C14 -0.9(3)
N2 C9 O2 C14 178.96(15)
C15 C14 O2 C9 -177.50(16)
N1 C8 S1 C1 -179.04(17)
C7 C8 S1 C1 0.39(15)
C6 C1 S1 C8 0.17(16)
C2 C1 S1 C8 -179.38(17)

loop_
_cod_related_entry_id
_cod_related_entry_database
_cod_related_entry_code
1 ChemSpider 21126893
